data_4062688
_journal_name_full Organometallics
_journal_paper_doi 10.1021/om049435b
_journal_year 2004
_chemical_formula_moiety 'C30 H58 Cl N P2 Ru Si2, 0.5 C6 H6'
_chemical_formula_sum 'C33 H61 Cl N P2 Ru Si2'
_chemical_formula_weight 726.47
_space_group_IT_number 14
_symmetry_cell_setting monoclinic
_symmetry_space_group_name_Hall '-P 2yn'
_symmetry_space_group_name_H-M 'P 1 21/n 1'
_cell_angle_alpha 90.00
_cell_angle_beta 98.330(14)
_cell_angle_gamma 90.00
_cell_formula_units_Z 8
_cell_length_a 11.591(7)
_cell_length_b 18.098(10)
_cell_length_c 35.790(19)
_cell_measurement_temperature 120(2)
_cell_volume 7429(7)
_diffrn_ambient_temperature 120(2)
_exptl_crystal_density_diffrn 1.299
_cod_original_sg_symbol_H-M 'P 21/n'
_cod_database_code 4062688

loop_
_symmetry_equiv_pos_as_xyz
'x, y, z'
'-x+1/2, y+1/2, -z+1/2'
'-x, -y, -z'
'x-1/2, -y-1/2, z-1/2'

loop_
_atom_site_label
_atom_site_type_symbol
_atom_site_fract_x
_atom_site_fract_y
_atom_site_fract_z
_atom_site_U_iso_or_equiv
_atom_site_adp_type
_atom_site_occupancy
_atom_site_symmetry_multiplicity
_atom_site_calc_flag
_atom_site_refinement_flags
_atom_site_disorder_assembly
_atom_site_disorder_group
Ru1A Ru 0.05456(5) 0.35852(4) 0.795707(17) 0.01932(19) Uani 1 1 d DU . .
Cl1A Cl -0.00311(17) 0.38835(12) 0.85505(5) 0.0263(5) Uani 1 1 d DU . .
P1A P -0.13785(17) 0.37138(13) 0.76341(6) 0.0217(5) Uani 1 1 d DU . .
P2A P 0.25443(17) 0.36548(12) 0.82179(6) 0.0195(5) Uani 1 1 d DU . .
Si1A Si 0.00033(19) 0.30488(14) 0.70157(6) 0.0247(5) Uani 1 1 d DU . .
Si2A Si 0.26118(18) 0.30519(14) 0.73945(6) 0.0214(5) Uani 1 1 d DU . .
N1A N 0.1079(5) 0.3071(4) 0.74295(16) 0.0198(13) Uani 1 1 d DU . .
C1A C -0.0322(8) 0.2091(5) 0.6860(3) 0.036(2) Uani 1 1 d DU . .
H1AA H 0.0385 0.1860 0.6793 0.055 Uiso 1 1 calc R . .
H1AB H -0.0930 0.2093 0.6639 0.055 Uiso 1 1 calc R . .
H1AC H -0.0594 0.1811 0.7064 0.055 Uiso 1 1 calc R . .
C2A C 0.0483(7) 0.3555(6) 0.6611(2) 0.035(2) Uani 1 1 d DU . .
H2AA H 0.1151 0.3299 0.6531 0.052 Uiso 1 1 calc R . .
H2AB H 0.0711 0.4060 0.6690 0.052 Uiso 1 1 calc R . .
H2AC H -0.0159 0.3573 0.6401 0.052 Uiso 1 1 calc R . .
C3A C -0.1291(6) 0.3571(5) 0.7128(2) 0.0270(19) Uani 1 1 d DU . .
H3AA H -0.1298 0.4061 0.7005 0.032 Uiso 1 1 calc R . .
H3AB H -0.2002 0.3306 0.7013 0.032 Uiso 1 1 calc R . .
C4A C -0.2609(6) 0.3089(5) 0.7721(2) 0.0291(19) Uani 1 1 d DU . .
C5A C -0.2691(8) 0.3042(6) 0.8151(2) 0.034(2) Uani 1 1 d DU . .
H5AA H -0.3319 0.2701 0.8191 0.051 Uiso 1 1 calc R . .
H5AB H -0.2857 0.3533 0.8245 0.051 Uiso 1 1 calc R . .
H5AC H -0.1950 0.2861 0.8287 0.051 Uiso 1 1 calc R . .
C6A C -0.2314(7) 0.2314(5) 0.7593(3) 0.032(2) Uani 1 1 d DU . .
H6AA H -0.2889 0.1961 0.7662 0.048 Uiso 1 1 calc R . .
H6AB H -0.1535 0.2174 0.7716 0.048 Uiso 1 1 calc R . .
H6AC H -0.2331 0.2311 0.7318 0.048 Uiso 1 1 calc R . .
C7A C -0.3801(6) 0.3306(6) 0.7508(2) 0.035(2) Uani 1 1 d DU . .
H7AA H -0.4375 0.2927 0.7547 0.053 Uiso 1 1 calc R . .
H7AB H -0.3751 0.3349 0.7238 0.053 Uiso 1 1 calc R . .
H7AC H -0.4040 0.3781 0.7603 0.053 Uiso 1 1 calc R . .
C8A C -0.1884(7) 0.4710(5) 0.7645(2) 0.0304(19) Uani 1 1 d DU . .
C9A C -0.0756(7) 0.5167(5) 0.7642(3) 0.032(2) Uani 1 1 d DU . .
H9AA H -0.0940 0.5695 0.7649 0.048 Uiso 1 1 calc R . .
H9AB H -0.0423 0.5057 0.7411 0.048 Uiso 1 1 calc R . .
H9AC H -0.0191 0.5038 0.7863 0.048 Uiso 1 1 calc R . .
C10A C -0.2378(8) 0.4895(5) 0.8006(2) 0.036(2) Uani 1 1 d DU . .
H10A H -0.2474 0.5431 0.8024 0.054 Uiso 1 1 calc R . .
H10B H -0.1841 0.4720 0.8224 0.054 Uiso 1 1 calc R . .
H10C H -0.3136 0.4653 0.8001 0.054 Uiso 1 1 calc R . .
C11A C -0.2762(8) 0.4950(5) 0.7298(2) 0.036(2) Uani 1 1 d DU . .
H11A H -0.2947 0.5475 0.7319 0.054 Uiso 1 1 calc R . .
H11B H -0.3478 0.4657 0.7287 0.054 Uiso 1 1 calc R . .
H11C H -0.2417 0.4868 0.7067 0.054 Uiso 1 1 calc R . .
C12A C 0.3048(7) 0.2151(5) 0.7204(2) 0.0286(19) Uani 1 1 d DU . .
H12A H 0.2572 0.2055 0.6960 0.043 Uiso 1 1 calc R . .
H12B H 0.2930 0.1754 0.7381 0.043 Uiso 1 1 calc R . .
H12C H 0.3873 0.2170 0.7171 0.043 Uiso 1 1 calc R . .
C13A C 0.3024(7) 0.3767(5) 0.7062(2) 0.030(2) Uani 1 1 d DU . .
H13A H 0.2933 0.3564 0.6806 0.045 Uiso 1 1 calc R . .
H13B H 0.3838 0.3914 0.7139 0.045 Uiso 1 1 calc R . .
H13C H 0.2518 0.4200 0.7067 0.045 Uiso 1 1 calc R . .
C14A C 0.3363(6) 0.3150(5) 0.7894(2) 0.0252(18) Uani 1 1 d DU . .
H14A H 0.3541 0.2649 0.7998 0.030 Uiso 1 1 calc R . .
H14B H 0.4116 0.3405 0.7889 0.030 Uiso 1 1 calc R . .
C15A C 0.3116(7) 0.4635(4) 0.8221(2) 0.0261(18) Uani 1 1 d DU . .
C16A C 0.4402(7) 0.4724(5) 0.8394(2) 0.034(2) Uani 1 1 d DU . .
H16A H 0.4664 0.5226 0.8347 0.051 Uiso 1 1 calc R . .
H16B H 0.4878 0.4366 0.8278 0.051 Uiso 1 1 calc R . .
H16C H 0.4485 0.4636 0.8667 0.051 Uiso 1 1 calc R . .
C17A C 0.3001(7) 0.4893(5) 0.7809(2) 0.029(2) Uani 1 1 d DU . .
H17A H 0.3120 0.5428 0.7801 0.043 Uiso 1 1 calc R . .
H17B H 0.2222 0.4770 0.7679 0.043 Uiso 1 1 calc R . .
H17C H 0.3590 0.4643 0.7683 0.043 Uiso 1 1 calc R . .
C18A C 0.2366(7) 0.5134(5) 0.8431(2) 0.031(2) Uani 1 1 d DU . .
H18A H 0.2665 0.5640 0.8435 0.047 Uiso 1 1 calc R . .
H18B H 0.2391 0.4956 0.8691 0.047 Uiso 1 1 calc R . .
H18C H 0.1559 0.5125 0.8303 0.047 Uiso 1 1 calc R . .
C19A C 0.3124(6) 0.3210(5) 0.8690(2) 0.0244(18) Uani 1 1 d DU . .
C20A C 0.4406(8) 0.2993(6) 0.8735(3) 0.054(2) Uani 1 1 d DU . .
H20A H 0.4623 0.2746 0.8978 0.081 Uiso 1 1 calc R . .
H20B H 0.4885 0.3437 0.8725 0.081 Uiso 1 1 calc R . .
H20C H 0.4535 0.2657 0.8530 0.081 Uiso 1 1 calc R . .
C21A C 0.2412(8) 0.2502(5) 0.8697(2) 0.0286(19) Uani 1 1 d DU . .
H21A H 0.2708 0.2215 0.8923 0.043 Uiso 1 1 calc R . .
H21B H 0.2478 0.2209 0.8471 0.043 Uiso 1 1 calc R . .
H21C H 0.1592 0.2628 0.8702 0.043 Uiso 1 1 calc R . .
C22A C 0.2897(8) 0.3685(5) 0.9025(2) 0.031(2) Uani 1 1 d DU . .
H22A H 0.3025 0.3388 0.9256 0.047 Uiso 1 1 calc R . .
H22B H 0.2091 0.3863 0.8983 0.047 Uiso 1 1 calc R . .
H22C H 0.3431 0.4108 0.9050 0.047 Uiso 1 1 calc R . .
C23A C 0.0781(6) 0.2641(4) 0.7746(2) 0.0220(15) Uani 1 1 d DU . .
C24A C 0.0841(7) 0.1900(5) 0.7776(2) 0.0268(18) Uani 1 1 d DU . .
H24A H 0.1131 0.1643 0.7578 0.032 Uiso 1 1 calc R . .
C25A C 0.0502(7) 0.1447(4) 0.8084(2) 0.0244(17) Uani 1 1 d DU . .
C26A C -0.0090(7) 0.1730(5) 0.8367(2) 0.0241(17) Uani 1 1 d DU . .
H26A H -0.0302 0.2237 0.8360 0.029 Uiso 1 1 calc R . .
C27A C -0.0376(8) 0.1293(5) 0.8655(2) 0.031(2) Uani 1 1 d DU . .
H27A H -0.0786 0.1499 0.8842 0.037 Uiso 1 1 calc R . .
C28A C -0.0064(8) 0.0558(5) 0.8672(3) 0.036(2) Uani 1 1 d DU . .
H28A H -0.0229 0.0261 0.8877 0.043 Uiso 1 1 calc R . .
C29A C 0.0484(8) 0.0255(5) 0.8393(2) 0.032(2) Uani 1 1 d DU . .
H29A H 0.0664 -0.0258 0.8396 0.039 Uiso 1 1 calc R . .
C30A C 0.0770(7) 0.0702(4) 0.8108(2) 0.0272(18) Uani 1 1 d DU . .
H30A H 0.1168 0.0490 0.7921 0.033 Uiso 1 1 calc R . .
Ru1B Ru 0.18835(5) 0.72653(4) 0.950243(17) 0.02012(19) Uani 1 1 d DU . .
Cl1B Cl 0.2369(2) 0.75282(17) 0.88970(6) 0.0492(8) Uani 1 1 d DU . .
P1B P 0.38771(17) 0.71215(13) 0.97645(6) 0.0232(5) Uani 1 1 d DU . .
P2B P -0.01306(17) 0.72231(12) 0.92503(6) 0.0193(5) Uani 1 1 d DU . .
Si1B Si 0.2537(2) 0.68804(16) 1.04567(6) 0.0298(6) Uani 1 1 d DU . .
Si2B Si -0.01007(19) 0.69327(14) 1.01168(6) 0.0232(5) Uani 1 1 d DU . .
N1B N 0.1387(5) 0.7138(4) 1.00844(16) 0.0215(14) Uani 1 1 d DU . .
C1B C 0.2663(10) 0.7575(8) 1.0847(3) 0.083(4) Uani 1 1 d DU . .
H1BA H 0.1881 0.7720 1.0894 0.125 Uiso 1 1 calc R . .
H1BB H 0.3080 0.8011 1.0775 0.125 Uiso 1 1 calc R . .
H1BC H 0.3092 0.7358 1.1077 0.125 Uiso 1 1 calc R . .
C2B C 0.2259(9) 0.5998(7) 1.0677(4) 0.088(5) Uani 1 1 d DU . .
H2BA H 0.2143 0.5611 1.0484 0.132 Uiso 1 1 calc R . .
H2BB H 0.1558 0.6040 1.0800 0.132 Uiso 1 1 calc R . .
H2BC H 0.2927 0.5870 1.0867 0.132 Uiso 1 1 calc R . .
C3B C 0.3907(7) 0.6785(7) 1.0254(2) 0.046(3) Uani 1 1 d DU . .
H3BA H 0.4128 0.6257 1.0262 0.056 Uiso 1 1 calc R . .
H3BB H 0.4528 0.7056 1.0419 0.056 Uiso 1 1 calc R . .
C4B C 0.4921(6) 0.7918(5) 0.9816(2) 0.032(2) Uani 1 1 d DU . .
C5B C 0.4870(8) 0.8331(5) 0.9435(3) 0.040(2) Uani 1 1 d DU . .
H5BA H 0.5378 0.8766 0.9469 0.060 Uiso 1 1 calc R . .
H5BB H 0.4067 0.8487 0.9348 0.060 Uiso 1 1 calc R . .
H5BC H 0.5134 0.8001 0.9248 0.060 Uiso 1 1 calc R . .
C6B C 0.4550(8) 0.8447(6) 1.0110(3) 0.048(3) Uani 1 1 d DU . .
H6BA H 0.4926 0.8928 1.0090 0.072 Uiso 1 1 calc R . .
H6BB H 0.4785 0.8245 1.0363 0.072 Uiso 1 1 calc R . .
H6BC H 0.3701 0.8509 1.0064 0.072 Uiso 1 1 calc R . .
C7B C 0.6193(7) 0.7702(6) 0.9957(3) 0.036(2) Uani 1 1 d DU . .
H7BA H 0.6653 0.8149 1.0025 0.054 Uiso 1 1 calc R . .
H7BB H 0.6515 0.7437 0.9757 0.054 Uiso 1 1 calc R . .
H7BC H 0.6221 0.7383 1.0179 0.054 Uiso 1 1 calc R . .
C8B C 0.4576(7) 0.6313(5) 0.9540(2) 0.036(2) Uani 1 1 d DU . .
C9B C 0.3603(9) 0.5733(6) 0.9447(3) 0.047(3) Uani 1 1 d DU . .
H9BA H 0.3924 0.5289 0.9344 0.070 Uiso 1 1 calc R . .
H9BB H 0.2982 0.5936 0.9260 0.070 Uiso 1 1 calc R . .
H9BC H 0.3283 0.5606 0.9678 0.070 Uiso 1 1 calc R . .
C10B C 0.5004(8) 0.6547(6) 0.9172(3) 0.042(2) Uani 1 1 d DU . .
H10D H 0.5289 0.6113 0.9050 0.063 Uiso 1 1 calc R . .
H10E H 0.5637 0.6907 0.9228 0.063 Uiso 1 1 calc R . .
H10F H 0.4359 0.6772 0.9002 0.063 Uiso 1 1 calc R . .
C11B C 0.5602(8) 0.5934(6) 0.9802(3) 0.045(3) Uani 1 1 d DU . .
H11D H 0.5926 0.5536 0.9663 0.067 Uiso 1 1 calc R . .
H11E H 0.5313 0.5729 1.0024 0.067 Uiso 1 1 calc R . .
H11F H 0.6211 0.6300 0.9882 0.067 Uiso 1 1 calc R . .
C12B C -0.0623(7) 0.7471(5) 1.0505(2) 0.031(2) Uani 1 1 d DU . .
H12D H -0.0202 0.7310 1.0749 0.046 Uiso 1 1 calc R . .
H12E H -0.1460 0.7387 1.0500 0.046 Uiso 1 1 calc R . .
H12F H -0.0481 0.7998 1.0470 0.046 Uiso 1 1 calc R . .
C13B C -0.0332(8) 0.5944(5) 1.0217(3) 0.038(2) Uani 1 1 d DU . .
H13D H 0.0173 0.5640 1.0082 0.057 Uiso 1 1 calc R . .
H13E H -0.1149 0.5814 1.0133 0.057 Uiso 1 1 calc R . .
H13F H -0.0142 0.5855 1.0489 0.057 Uiso 1 1 calc R . .
C14B C -0.0947(6) 0.7214(5) 0.96524(19) 0.0204(17) Uani 1 1 d DU . .
H14C H -0.1617 0.6873 0.9593 0.024 Uiso 1 1 calc R . .
H14D H -0.1267 0.7715 0.9680 0.024 Uiso 1 1 calc R . .
C15B C -0.0513(7) 0.6322(4) 0.8996(2) 0.0246(18) Uani 1 1 d DU . .
C16B C -0.1792(8) 0.6131(7) 0.8926(4) 0.074(4) Uani 1 1 d DU . .
H16D H -0.1898 0.5653 0.8798 0.111 Uiso 1 1 calc R . .
H16E H -0.2217 0.6513 0.8768 0.111 Uiso 1 1 calc R . .
H16F H -0.2093 0.6104 0.9168 0.111 Uiso 1 1 calc R . .
C17B C 0.0106(15) 0.5726(6) 0.9244(4) 0.112(7) Uani 1 1 d DU . .
H17D H 0.0080 0.5261 0.9104 0.168 Uiso 1 1 calc R . .
H17E H -0.0280 0.5661 0.9468 0.168 Uiso 1 1 calc R . .
H17F H 0.0920 0.5871 0.9323 0.168 Uiso 1 1 calc R . .
C18B C -0.0063(13) 0.6303(7) 0.8618(3) 0.078(5) Uani 1 1 d DU . .
H18D H -0.0138 0.5801 0.8515 0.118 Uiso 1 1 calc R . .
H18E H 0.0759 0.6452 0.8653 0.118 Uiso 1 1 calc R . .
H18F H -0.0520 0.6645 0.8442 0.118 Uiso 1 1 calc R . .
C19B C -0.0884(7) 0.7998(5) 0.8959(2) 0.0248(18) Uani 1 1 d DU . .
C20B C -0.2194(8) 0.7930(6) 0.8880(3) 0.054(2) Uani 1 1 d DU . .
H20D H -0.2500 0.8269 0.8676 0.081 Uiso 1 1 calc R . .
H20E H -0.2529 0.8055 0.9108 0.081 Uiso 1 1 calc R . .
H20F H -0.2406 0.7421 0.8805 0.081 Uiso 1 1 calc R . .
C21B C -0.0630(14) 0.8703(6) 0.9169(4) 0.092(5) Uani 1 1 d DU . .
H21D H -0.0741 0.9118 0.8992 0.138 Uiso 1 1 calc R . .
H21E H 0.0177 0.8698 0.9296 0.138 Uiso 1 1 calc R . .
H21F H -0.1160 0.8756 0.9357 0.138 Uiso 1 1 calc R . .
C22B C -0.0450(14) 0.8087(9) 0.8582(3) 0.111(7) Uani 1 1 d DU . .
H22D H -0.0779 0.8538 0.8459 0.167 Uiso 1 1 calc R . .
H22E H -0.0694 0.7659 0.8422 0.167 Uiso 1 1 calc R . .
H22F H 0.0403 0.8120 0.8623 0.167 Uiso 1 1 calc R . .
C23B C 0.1556(6) 0.7859(4) 0.9920(2) 0.0223(16) Uani 1 1 d DU . .
C24B C 0.1436(7) 0.8531(4) 1.0071(2) 0.0254(17) Uani 1 1 d DU . .
H24B H 0.1188 0.8549 1.0312 0.031 Uiso 1 1 calc R . .
C25B C 0.1653(7) 0.9230(5) 0.9895(2) 0.0284(18) Uani 1 1 d DU . .
C26B C 0.2047(8) 0.9273(5) 0.9543(3) 0.035(2) Uani 1 1 d DU . .
H26B H 0.2177 0.8828 0.9414 0.042 Uiso 1 1 calc R . .
C27B C 0.2251(9) 0.9931(5) 0.9379(3) 0.046(2) Uani 1 1 d DU . .
H27B H 0.2514 0.9938 0.9140 0.055 Uiso 1 1 calc R . .
C28B C 0.2076(9) 1.0583(6) 0.9559(3) 0.052(3) Uani 1 1 d DU . .
H28B H 0.2236 1.1043 0.9449 0.063 Uiso 1 1 calc R . .
C29B C 0.1669(9) 1.0559(5) 0.9899(3) 0.048(3) Uani 1 1 d DU . .
H29B H 0.1520 1.1007 1.0021 0.057 Uiso 1 1 calc R . .
C30B C 0.1471(8) 0.9895(5) 1.0067(3) 0.037(2) Uani 1 1 d DU . .
H30B H 0.1205 0.9894 1.0306 0.044 Uiso 1 1 calc R . .
C1S C 0.3978(16) 0.9422(12) 1.1153(8) 0.180(9) Uani 1 1 d DU . .
H1S H 0.3357 0.9561 1.0963 0.215 Uiso 1 1 calc R . .
C2S C 0.5140(13) 0.9521(8) 1.1096(5) 0.095(4) Uani 1 1 d DU . .
H2S H 0.5330 0.9721 1.0867 0.114 Uiso 1 1 calc R . .
C3S C 0.5973(13) 0.9320(7) 1.1379(4) 0.076(4) Uani 1 1 d DU . .
H3S H 0.6767 0.9387 1.1347 0.092 Uiso 1 1 calc R . .
C4S C 0.5733(19) 0.9028(8) 1.1704(5) 0.113(5) Uani 1 1 d DU . .
H4S H 0.6358 0.8898 1.1894 0.135 Uiso 1 1 calc R . .
C5S C 0.463(2) 0.8917(10) 1.1767(7) 0.189(10) Uani 1 1 d DU . .
H5S H 0.4481 0.8702 1.1997 0.227 Uiso 1 1 calc R . .
C6S C 0.3736(19) 0.9114(13) 1.1497(9) 0.224(13) Uani 1 1 d DU . .
H6S H 0.2953 0.9045 1.1539 0.269 Uiso 1 1 calc R . .

loop_
_atom_site_aniso_label
_atom_site_aniso_U_11
_atom_site_aniso_U_22
_atom_site_aniso_U_33
_atom_site_aniso_U_23
_atom_site_aniso_U_13
_atom_site_aniso_U_12
Ru1A 0.0104(3) 0.0335(4) 0.0125(3) -0.0008(3) -0.0036(2) -0.0001(3)
Cl1A 0.0177(10) 0.0455(13) 0.0149(10) -0.0046(9) -0.0009(8) -0.0003(9)
P1A 0.0098(10) 0.0388(14) 0.0148(10) -0.0035(9) -0.0036(8) 0.0019(9)
P2A 0.0093(10) 0.0339(13) 0.0135(10) -0.0016(9) -0.0048(8) -0.0004(9)
Si1A 0.0133(11) 0.0452(15) 0.0132(11) -0.0037(10) -0.0063(9) 0.0022(10)
Si2A 0.0110(10) 0.0370(14) 0.0149(11) -0.0022(10) -0.0024(9) -0.0009(10)
N1A 0.010(3) 0.034(4) 0.013(3) 0.001(2) -0.007(2) -0.001(3)
C1A 0.026(5) 0.056(5) 0.024(5) -0.013(4) -0.009(4) 0.004(4)
C2A 0.012(4) 0.076(7) 0.014(4) 0.003(4) -0.005(3) 0.004(4)
C3A 0.010(4) 0.054(6) 0.015(4) -0.007(4) -0.004(3) 0.003(4)
C4A 0.011(4) 0.049(5) 0.026(4) -0.008(4) -0.001(3) -0.003(4)
C5A 0.021(5) 0.051(6) 0.029(4) 0.003(4) 0.004(4) 0.001(4)
C6A 0.016(4) 0.045(5) 0.035(5) -0.014(4) 0.008(4) -0.012(4)
C7A 0.007(4) 0.075(7) 0.022(4) -0.008(4) -0.001(3) -0.001(4)
C8A 0.018(4) 0.047(5) 0.025(4) 0.000(4) -0.003(3) 0.010(3)
C9A 0.032(5) 0.032(5) 0.029(5) 0.000(4) -0.006(4) 0.007(4)
C10A 0.029(5) 0.052(6) 0.022(4) -0.006(4) -0.010(4) 0.009(4)
C11A 0.031(5) 0.056(6) 0.016(4) 0.001(4) -0.012(4) 0.013(4)
C12A 0.014(4) 0.050(5) 0.020(4) -0.007(4) -0.002(3) -0.001(4)
C13A 0.018(4) 0.055(6) 0.016(4) -0.002(4) 0.000(3) -0.010(4)
C14A 0.011(4) 0.044(5) 0.018(4) -0.003(3) -0.007(3) 0.003(4)
C15A 0.021(4) 0.038(5) 0.017(4) 0.001(3) -0.006(3) -0.004(3)
C16A 0.024(4) 0.050(6) 0.027(5) -0.005(4) 0.002(4) -0.005(4)
C17A 0.026(5) 0.034(5) 0.028(4) 0.000(4) 0.006(4) -0.004(4)
C18A 0.026(5) 0.038(5) 0.025(5) -0.004(4) -0.009(4) 0.003(4)
C19A 0.016(4) 0.037(5) 0.018(4) -0.001(3) -0.005(3) -0.001(3)
C20A 0.023(3) 0.063(5) 0.068(5) 0.024(4) -0.025(3) 0.004(3)
C21A 0.029(5) 0.039(5) 0.017(4) 0.000(3) -0.002(4) 0.005(4)
C22A 0.029(5) 0.048(6) 0.012(4) 0.002(4) -0.008(4) -0.002(4)
C23A 0.007(3) 0.044(4) 0.013(4) 0.003(3) -0.004(3) 0.001(3)
C24A 0.029(5) 0.040(4) 0.010(4) -0.002(3) -0.003(3) 0.008(4)
C25A 0.020(4) 0.029(4) 0.024(4) -0.005(3) 0.001(3) -0.010(4)
C26A 0.016(4) 0.029(5) 0.027(4) -0.003(3) 0.000(3) -0.003(3)
C27A 0.026(5) 0.040(5) 0.026(5) -0.006(4) 0.003(4) -0.006(4)
C28A 0.040(6) 0.037(5) 0.031(5) 0.004(4) 0.008(4) -0.011(4)
C29A 0.029(5) 0.030(5) 0.036(5) 0.006(4) -0.001(4) -0.001(4)
C30A 0.030(5) 0.029(4) 0.022(4) -0.011(3) 0.002(4) -0.002(4)
Ru1B 0.0111(3) 0.0360(4) 0.0117(3) 0.0000(3) -0.0036(2) -0.0017(3)
Cl1B 0.0253(13) 0.105(2) 0.0153(11) 0.0078(12) -0.0045(9) -0.0230(13)
P1B 0.0113(10) 0.0423(14) 0.0145(11) 0.0002(9) -0.0030(8) -0.0021(9)
P2B 0.0112(10) 0.0311(13) 0.0139(10) 0.0002(9) -0.0039(8) -0.0022(9)
Si1B 0.0149(12) 0.0553(18) 0.0180(12) 0.0102(11) -0.0015(10) 0.0061(11)
Si2B 0.0131(11) 0.0387(14) 0.0165(11) 0.0019(10) -0.0024(9) -0.0013(10)
N1B 0.010(3) 0.041(4) 0.012(3) 0.003(3) -0.002(2) -0.002(3)
C1B 0.044(7) 0.162(11) 0.035(6) -0.037(7) -0.021(5) 0.052(8)
C2B 0.023(6) 0.116(9) 0.119(12) 0.082(8) -0.012(6) 0.002(6)
C3B 0.020(4) 0.095(8) 0.022(4) 0.013(5) -0.004(3) 0.006(5)
C4B 0.007(4) 0.048(5) 0.036(5) -0.006(4) -0.010(4) 0.002(3)
C5B 0.022(5) 0.037(6) 0.061(6) 0.015(5) 0.003(4) -0.004(4)
C6B 0.018(5) 0.069(7) 0.052(6) -0.029(5) -0.015(4) 0.006(4)
C7B 0.009(4) 0.061(7) 0.034(5) -0.001(5) -0.009(4) 0.000(4)
C8B 0.030(5) 0.038(5) 0.038(5) -0.002(4) 0.000(4) 0.003(4)
C9B 0.041(6) 0.047(6) 0.050(7) -0.015(5) 0.001(5) -0.010(5)
C10B 0.032(5) 0.054(7) 0.042(5) -0.008(4) 0.014(4) 0.011(4)
C11B 0.026(5) 0.044(6) 0.062(7) 0.006(5) -0.002(5) 0.007(4)
C12B 0.018(4) 0.057(6) 0.017(4) 0.001(4) -0.001(3) 0.004(4)
C13B 0.030(5) 0.049(5) 0.031(5) 0.015(4) -0.008(4) -0.009(4)
C14B 0.012(3) 0.032(5) 0.016(3) 0.004(3) -0.003(3) 0.000(3)
C15B 0.019(4) 0.034(5) 0.019(4) -0.002(3) -0.005(3) 0.005(3)
C16B 0.028(5) 0.064(8) 0.132(12) -0.051(8) 0.020(6) -0.021(5)
C17B 0.173(15) 0.032(6) 0.097(10) -0.002(6) -0.100(11) 0.012(8)
C18B 0.107(11) 0.079(10) 0.063(7) -0.050(6) 0.057(8) -0.045(8)
C19B 0.018(4) 0.040(5) 0.014(4) 0.002(3) -0.005(3) 0.002(4)
C20B 0.023(3) 0.063(5) 0.068(5) 0.024(4) -0.025(3) 0.004(3)
C21B 0.141(13) 0.037(6) 0.071(8) -0.005(6) -0.074(9) 0.009(7)
C22B 0.147(12) 0.141(14) 0.062(8) 0.073(8) 0.070(9) 0.117(11)
C23B 0.011(4) 0.039(4) 0.014(4) 0.003(3) -0.006(3) -0.008(3)
C24B 0.014(4) 0.043(4) 0.018(4) 0.000(3) -0.003(3) 0.005(4)
C25B 0.012(4) 0.037(4) 0.033(5) -0.002(4) -0.004(4) 0.000(4)
C26B 0.024(5) 0.034(5) 0.045(5) 0.007(4) 0.004(4) -0.004(4)
C27B 0.043(6) 0.040(6) 0.057(7) 0.010(4) 0.015(5) -0.005(5)
C28B 0.035(6) 0.040(5) 0.081(8) 0.014(5) 0.004(6) -0.005(5)
C29B 0.035(6) 0.035(5) 0.073(7) -0.007(5) 0.009(5) -0.007(5)
C30B 0.020(5) 0.044(5) 0.046(6) -0.005(4) -0.001(4) -0.011(4)
C1S 0.057(6) 0.22(2) 0.26(2) -0.177(17) 0.024(9) -0.032(11)
C2S 0.058(7) 0.098(12) 0.125(10) -0.046(8) -0.003(6) -0.017(8)
C3S 0.073(7) 0.068(9) 0.094(10) 0.006(7) 0.032(6) -0.011(7)
C4S 0.172(13) 0.069(11) 0.118(10) -0.010(8) 0.091(9) -0.034(11)
C5S 0.24(2) 0.157(19) 0.209(17) -0.139(13) 0.181(15) -0.164(18)
C6S 0.117(11) 0.29(3) 0.31(3) -0.26(2) 0.159(13) -0.142(14)

loop_
_geom_bond_atom_site_label_1
_geom_bond_atom_site_label_2
_geom_bond_distance
_geom_bond_site_symmetry_2
_geom_bond_publ_flag
Ru1A C23A 1.903(8) . ?
Ru1A N1A 2.270(6) . ?
Ru1A P1A 2.370(2) . ?
Ru1A P2A 2.372(2) . ?
Ru1A Cl1A 2.379(2) . ?
P1A C3A 1.848(7) . ?
P1A C4A 1.881(8) . ?
P1A C8A 1.898(9) . ?
P2A C14A 1.844(8) . ?
P2A C15A 1.894(8) . ?
P2A C19A 1.903(8) . ?
Si1A N1A 1.793(6) . ?
Si1A C1A 1.843(9) . ?
Si1A C2A 1.865(8) . ?
Si1A C3A 1.866(8) . ?
Si2A N1A 1.800(6) . ?
Si2A C12A 1.866(8) . ?
Si2A C13A 1.866(8) . ?
Si2A C14A 1.880(7) . ?
N1A C23A 1.456(9) . ?
C1A H1AA 0.9800 . ?
C1A H1AB 0.9800 . ?
C1A H1AC 0.9800 . ?
C2A H2AA 0.9800 . ?
C2A H2AB 0.9800 . ?
C2A H2AC 0.9800 . ?
C3A H3AA 0.9900 . ?
C3A H3AB 0.9900 . ?
C4A C6A 1.529(11) . ?
C4A C7A 1.529(10) . ?
C4A C5A 1.558(11) . ?
C5A H5AA 0.9800 . ?
C5A H5AB 0.9800 . ?
C5A H5AC 0.9800 . ?
C6A H6AA 0.9800 . ?
C6A H6AB 0.9800 . ?
C6A H6AC 0.9800 . ?
C7A H7AA 0.9800 . ?
C7A H7AB 0.9800 . ?
C7A H7AC 0.9800 . ?
C8A C10A 1.524(11) . ?
C8A C9A 1.548(11) . ?
C8A C11A 1.549(10) . ?
C9A H9AA 0.9800 . ?
C9A H9AB 0.9800 . ?
C9A H9AC 0.9800 . ?
C10A H10A 0.9800 . ?
C10A H10B 0.9800 . ?
C10A H10C 0.9800 . ?
C11A H11A 0.9800 . ?
C11A H11B 0.9800 . ?
C11A H11C 0.9800 . ?
C12A H12A 0.9800 . ?
C12A H12B 0.9800 . ?
C12A H12C 0.9800 . ?
C13A H13A 0.9800 . ?
C13A H13B 0.9800 . ?
C13A H13C 0.9800 . ?
C14A H14A 0.9900 . ?
C14A H14B 0.9900 . ?
C15A C18A 1.525(11) . ?
C15A C17A 1.534(10) . ?
C15A C16A 1.538(10) . ?
C16A H16A 0.9800 . ?
C16A H16B 0.9800 . ?
C16A H16C 0.9800 . ?
C17A H17A 0.9800 . ?
C17A H17B 0.9800 . ?
C17A H17C 0.9800 . ?
C18A H18A 0.9800 . ?
C18A H18B 0.9800 . ?
C18A H18C 0.9800 . ?
C19A C20A 1.523(11) . ?
C19A C21A 1.527(11) . ?
C19A C22A 1.529(10) . ?
C20A H20A 0.9800 . ?
C20A H20B 0.9800 . ?
C20A H20C 0.9800 . ?
C21A H21A 0.9800 . ?
C21A H21B 0.9800 . ?
C21A H21C 0.9800 . ?
C22A H22A 0.9800 . ?
C22A H22B 0.9800 . ?
C22A H22C 0.9800 . ?
C23A C24A 1.347(10) . ?
C24A C25A 1.473(10) . ?
C24A H24A 0.9500 . ?
C25A C30A 1.382(11) . ?
C25A C26A 1.400(10) . ?
C26A C27A 1.378(11) . ?
C26A H26A 0.9500 . ?
C27A C28A 1.378(11) . ?
C27A H27A 0.9500 . ?
C28A C29A 1.373(11) . ?
C28A H28A 0.9500 . ?
C29A C30A 1.380(11) . ?
C29A H29A 0.9500 . ?
C30A H30A 0.9500 . ?
Ru1B C23B 1.922(8) . ?
Ru1B N1B 2.251(6) . ?
Ru1B Cl1B 2.365(3) . ?
Ru1B P1B 2.379(2) . ?
Ru1B P2B 2.379(2) . ?
P1B C3B 1.850(8) . ?
P1B C4B 1.874(8) . ?
P1B C8B 1.905(9) . ?
P2B C14B 1.834(7) . ?
P2B C19B 1.886(8) . ?
P2B C15B 1.890(8) . ?
Si1B N1B 1.804(6) . ?
Si1B C2B 1.832(10) . ?
Si1B C3B 1.847(9) . ?
Si1B C1B 1.870(10) . ?
Si2B N1B 1.785(6) . ?
Si2B C13B 1.852(9) . ?
Si2B C12B 1.867(8) . ?
Si2B C14B 1.874(7) . ?
N1B C23B 1.456(9) . ?
C1B H1BA 0.9800 . ?
C1B H1BB 0.9800 . ?
C1B H1BC 0.9800 . ?
C2B H2BA 0.9800 . ?
C2B H2BB 0.9800 . ?
C2B H2BC 0.9800 . ?
C3B H3BA 0.9900 . ?
C3B H3BB 0.9900 . ?
C4B C6B 1.529(11) . ?
C4B C7B 1.537(10) . ?
C4B C5B 1.550(11) . ?
C5B H5BA 0.9800 . ?
C5B H5BB 0.9800 . ?
C5B H5BC 0.9800 . ?
C6B H6BA 0.9800 . ?
C6B H6BB 0.9800 . ?
C6B H6BC 0.9800 . ?
C7B H7BA 0.9800 . ?
C7B H7BB 0.9800 . ?
C7B H7BC 0.9800 . ?
C8B C10B 1.534(11) . ?
C8B C9B 1.542(11) . ?
C8B C11B 1.562(11) . ?
C9B H9BA 0.9800 . ?
C9B H9BB 0.9800 . ?
C9B H9BC 0.9800 . ?
C10B H10D 0.9800 . ?
C10B H10E 0.9800 . ?
C10B H10F 0.9800 . ?
C11B H11D 0.9800 . ?
C11B H11E 0.9800 . ?
C11B H11F 0.9800 . ?
C12B H12D 0.9800 . ?
C12B H12E 0.9800 . ?
C12B H12F 0.9800 . ?
C13B H13D 0.9800 . ?
C13B H13E 0.9800 . ?
C13B H13F 0.9800 . ?
C14B H14C 0.9900 . ?
C14B H14D 0.9900 . ?
C15B C16B 1.507(11) . ?
C15B C17B 1.512(11) . ?
C15B C18B 1.518(11) . ?
C16B H16D 0.9800 . ?
C16B H16E 0.9800 . ?
C16B H16F 0.9800 . ?
C17B H17D 0.9800 . ?
C17B H17E 0.9800 . ?
C17B H17F 0.9800 . ?
C18B H18D 0.9800 . ?
C18B H18E 0.9800 . ?
C18B H18F 0.9800 . ?
C19B C21B 1.487(12) . ?
C19B C20B 1.509(11) . ?
C19B C22B 1.514(12) . ?
C20B H20D 0.9800 . ?
C20B H20E 0.9800 . ?
C20B H20F 0.9800 . ?
C21B H21D 0.9800 . ?
C21B H21E 0.9800 . ?
C21B H21F 0.9800 . ?
C22B H22D 0.9800 . ?
C22B H22E 0.9800 . ?
C22B H22F 0.9800 . ?
C23B C24B 1.345(10) . ?
C24B C25B 1.452(11) . ?
C24B H24B 0.9500 . ?
C25B C30B 1.382(11) . ?
C25B C26B 1.404(11) . ?
C26B C27B 1.362(11) . ?
C26B H26B 0.9500 . ?
C27B C28B 1.374(13) . ?
C27B H27B 0.9500 . ?
C28B C29B 1.369(13) . ?
C28B H28B 0.9500 . ?
C29B C30B 1.377(12) . ?
C29B H29B 0.9500 . ?
C30B H30B 0.9500 . ?
C1S C2S 1.40(2) . ?
C1S C6S 1.42(4) . ?
C1S H1S 0.9500 . ?
C2S C3S 1.35(2) . ?
C2S H2S 0.9500 . ?
C3S C4S 1.342(19) . ?
C3S H3S 0.9500 . ?
C4S C5S 1.34(3) . ?
C4S H4S 0.9500 . ?
C5S C6S 1.36(4) . ?
C5S H5S 0.9500 . ?
C6S H6S 0.9500 . ?
